data_7107402
loop_
_publ_author_name
'Francesco Piga'
'Fabrizio Moro'
'Itana Krivokapic'
'Alexander J. Blake'
'Ruth Edge'
'Eric J. L. McInnes'
'Fernando Luis'
'Marco Evangelisti'
'David J. Evans'
'Jonathan McMaster'
'Joris van Slageren'

_publ_section_title
;
 Magnetic properties of a novel family of ferrous cubanes
;
_journal_name_full Chem.Commun.
_journal_page_first 2430
_journal_paper_doi 10.1039/c2cc16853g
_journal_volume 48
_journal_year 2012
_chemical_formula_moiety 'C14 H20 Cl2 Fe2 N2 O4'
_chemical_formula_sum 'C28 H40 Cl4 Fe4 N4 O8'
_chemical_formula_weight 925.84
_chemical_name_systematic
;
?
;
_space_group_IT_number 122
_symmetry_cell_setting tetragonal
_symmetry_space_group_name_Hall 'I -4 2bw'
_symmetry_space_group_name_H-M 'I -4 2 d'
_atom_sites_solution_hydrogens geom
_atom_sites_solution_primary direct
_atom_sites_solution_secondary difmap
_audit_creation_method SHELXL-97
_cell_angle_alpha 90.00
_cell_angle_beta 90.00
_cell_angle_gamma 90.00
_cell_formula_units_Z 8
_cell_length_a 16.0765(6)
_cell_length_b 16.0765(6)
_cell_length_c 29.839(2)
_cell_measurement_temperature 90(2)
_cell_measurement_theta_max 27.49
_cell_measurement_theta_min 2.25
_cell_volume 7712.0(7)
_computing_cell_refinement 'Bruker SAINT version 6.36A (Bruker, 2002)'
_computing_data_collection 'Bruker SMART version 5.625 (Bruker, 2001)'
_computing_data_reduction 'Bruker SAINT; SHELXTL (Sheldrick, 2008)'
_computing_molecular_graphics ' ? '
_computing_publication_material 'enCIFer(Allen et al.,2004);PLATON(Spek,2003)'
_computing_structure_refinement 'SHELXL-97 (Sheldrick, 1997)'
_computing_structure_solution 'SHELXS-97 (Sheldrick, 1990)'
_diffrn_ambient_temperature 90(2)
_diffrn_detector_area_resol_mean 8.366
_diffrn_measured_fraction_theta_full 0.998
_diffrn_measured_fraction_theta_max 0.998
_diffrn_measurement_device_type 'Bruker SMART APEX CCD area detector'
_diffrn_measurement_method \w
_diffrn_radiation_monochromator graphite
_diffrn_radiation_source 'fine-focus sealed tube'
_diffrn_radiation_type MoK\a
_diffrn_radiation_wavelength 0.71073
_diffrn_reflns_av_R_equivalents 0.0473
_diffrn_reflns_av_sigmaI/netI 0.0347
_diffrn_reflns_limit_h_max 18
_diffrn_reflns_limit_h_min -20
_diffrn_reflns_limit_k_max 20
_diffrn_reflns_limit_k_min -17
_diffrn_reflns_limit_l_max 33
_diffrn_reflns_limit_l_min -38
_diffrn_reflns_number 23824
_diffrn_reflns_theta_full 27.50
_diffrn_reflns_theta_max 27.55
_diffrn_reflns_theta_min 2.25
_diffrn_standards_decay_% 0
_diffrn_standards_number 0
_exptl_absorpt_coefficient_mu 1.801
_exptl_absorpt_correction_T_max 0.746
_exptl_absorpt_correction_T_min 0.626
_exptl_absorpt_correction_type multi-scan
_exptl_absorpt_process_details 'SADABS 2007/2'
_exptl_crystal_colour ORANGE
_exptl_crystal_density_diffrn 1.595
_exptl_crystal_density_method 'not measured'
_exptl_crystal_description PLATE
_exptl_crystal_F_000 3776
_exptl_crystal_size_max 0.072
_exptl_crystal_size_mid 0.068
_exptl_crystal_size_min 0.028
_refine_diff_density_max 1.606
_refine_diff_density_min -0.300
_refine_diff_density_rms 0.103
_refine_ls_abs_structure_details 'Flack H D (1983), Acta Cryst. A39, 876-881'
_refine_ls_abs_structure_Flack 0.01(2)
_refine_ls_extinction_method none
_refine_ls_goodness_of_fit_ref 1.108
_refine_ls_hydrogen_treatment mixed
_refine_ls_matrix_type full
_refine_ls_number_parameters 227
_refine_ls_number_reflns 4452
_refine_ls_number_restraints 3
_refine_ls_restrained_S_all 1.107
_refine_ls_R_factor_all 0.0429
_refine_ls_R_factor_gt 0.0387
_refine_ls_shift/su_max 0.000
_refine_ls_shift/su_mean 0.000
_refine_ls_structure_factor_coef Fsqd
_refine_ls_weighting_details 'calc w=1/[\s^2^(Fo^2^)+(0.0543P)^2^+13.3786P] where P=(Fo^2^+2Fc^2^)/3'
_refine_ls_weighting_scheme calc
_refine_ls_wR_factor_gt 0.0996
_refine_ls_wR_factor_ref 0.1018
_reflns_number_gt 4145
_reflns_number_total 4452
_reflns_threshold_expression >2sigma(I)
_cod_data_source_file c2cc16853g.txt
_cod_data_source_block fefplg
_cod_original_cell_volume 7712.1(7)
_cod_original_sg_symbol_H-M 'I-42d '
_cod_database_code 7107402
_nottingham_internal_coll_name FEFPLG
_nottingham_internal_coll_number 9129
_nottingham_internal_coll_client FP/JVS
_nottingham_internal_coll_type hemisphere
_nottingham_internal_coll_frame_time '45 s'
_nottingham_internal_coll_frame_width '0.3 degrees'
_nottingham_internal_coll_frame_method \w
_nottingham_internal_coll_user FP
_nottingham_internal_coll_date 21/01/2010
_nottingham_internal_process_user FP
_nottingham_internal_process_date 13/09/2010
_nottingham_internal_solution_user FP
_nottingham_internal_solution_date 20/10/2010
_nottingham_internal_refinement_user FP
_nottingham_internal_refinement_date 20/10/2010

loop_
_symmetry_equiv_pos_as_xyz
'x, y, z'
'-x, -y, z'
'y, -x, -z'
'-y, x, -z'
'-x+1/2, y, -z+3/4'
'x+1/2, -y, -z+3/4'
'-y+1/2, -x, z+3/4'
'y+1/2, x, z+3/4'
'x+1/2, y+1/2, z+1/2'
'-x+1/2, -y+1/2, z+1/2'
'y+1/2, -x+1/2, -z+1/2'
'-y+1/2, x+1/2, -z+1/2'
'-x+1, y+1/2, -z+5/4'
'x+1, -y+1/2, -z+5/4'
'-y+1, -x+1/2, z+5/4'
'y+1, x+1/2, z+5/4'

loop_
_atom_site_label
_atom_site_type_symbol
_atom_site_fract_x
_atom_site_fract_y
_atom_site_fract_z
_atom_site_U_iso_or_equiv
_atom_site_adp_type
_atom_site_occupancy
_atom_site_symmetry_multiplicity
_atom_site_calc_flag
_atom_site_refinement_flags
Fe1 Fe 0.48401(3) 0.40013(3) 0.036783(17) 0.01496(12) Uani 1 1 d .
Cl1 Cl 0.57236(6) 0.28030(6) 0.04452(3) 0.0224(2) Uani 1 1 d D
O10 O 0.41449(15) 0.51179(16) 0.03344(8) 0.0157(5) Uani 1 1 d .
C11 C 0.3508(2) 0.5140(3) 0.06568(12) 0.0189(8) Uani 1 1 d .
H11A H 0.3007 0.4859 0.0537 0.023 Uiso 1 1 calc R
H11B H 0.3361 0.5725 0.0723 0.023 Uiso 1 1 calc R
C12 C 0.3784(2) 0.4713(2) 0.10837(13) 0.0178(8) Uani 1 1 d .
C13 C 0.3388(3) 0.4858(3) 0.14933(13) 0.0218(8) Uani 1 1 d .
H13 H 0.2925 0.5223 0.1511 0.026 Uiso 1 1 calc R
C14 C 0.3685(3) 0.4460(3) 0.18717(14) 0.0291(10) Uani 1 1 d .
H14 H 0.3428 0.4549 0.2155 0.035 Uiso 1 1 calc R
C15 C 0.4360(3) 0.3929(3) 0.18334(13) 0.0272(9) Uani 1 1 d .
H15 H 0.4574 0.3652 0.2090 0.033 Uiso 1 1 calc R
C16 C 0.4719(3) 0.3807(3) 0.14174(13) 0.0232(9) Uani 1 1 d .
H16 H 0.5182 0.3442 0.1392 0.028 Uiso 1 1 calc R
N17 N 0.4431(2) 0.4193(2) 0.10478(10) 0.0179(7) Uani 1 1 d .
O18 O 0.37326(18) 0.32373(19) 0.02511(9) 0.0224(6) Uani 1 1 d D
H18 H 0.338(3) 0.346(3) 0.0068(15) 0.019(12) Uiso 1 1 d D
C19 C 0.3205(3) 0.2846(3) 0.05745(16) 0.0319(10) Uani 1 1 d D
H19A H 0.3545 0.2614 0.0816 0.048 Uiso 1 1 calc R
H19B H 0.2888 0.2399 0.0430 0.048 Uiso 1 1 calc R
H19C H 0.2819 0.3259 0.0698 0.048 Uiso 1 1 calc R
Fe2 Fe 0.07041(3) 0.57429(3) 0.213557(17) 0.01707(13) Uani 1 1 d .
Cl2 Cl 0.06266(7) 0.72307(6) 0.20520(4) 0.0298(2) Uani 1 1 d D
O20 O 0.06391(17) 0.44260(16) 0.21622(9) 0.0178(5) Uani 1 1 d .
C21 C 0.1133(3) 0.4043(3) 0.18287(12) 0.0220(8) Uani 1 1 d .
H21A H 0.0918 0.3477 0.1766 0.026 Uiso 1 1 calc R
H21B H 0.1713 0.3990 0.1937 0.026 Uiso 1 1 calc R
C22 C 0.1115(2) 0.4561(2) 0.14000(13) 0.0184(8) Uani 1 1 d .
C23 C 0.1285(2) 0.4213(3) 0.09829(13) 0.0223(8) Uani 1 1 d .
H23 H 0.1394 0.3635 0.0955 0.027 Uiso 1 1 calc R
C24 C 0.1293(3) 0.4721(3) 0.06097(13) 0.0227(9) Uani 1 1 d .
H24 H 0.1404 0.4497 0.0321 0.027 Uiso 1 1 calc R
C25 C 0.1137(3) 0.5560(3) 0.06631(13) 0.0240(9) Uani 1 1 d .
H25 H 0.1149 0.5924 0.0412 0.029 Uiso 1 1 calc R
C26 C 0.0963(3) 0.5861(3) 0.10862(13) 0.0232(9) Uani 1 1 d .
H26 H 0.0848 0.6437 0.1121 0.028 Uiso 1 1 calc R
N27 N 0.0950(2) 0.5368(2) 0.14533(10) 0.0186(7) Uani 1 1 d .
O28 O 0.20593(19) 0.5714(2) 0.22338(10) 0.0283(7) Uani 1 1 d D
H28 H 0.223(4) 0.543(3) 0.2451(19) 0.06(2) Uiso 1 1 d D
C29 C 0.2641(4) 0.6390(4) 0.2274(2) 0.0485(14) Uani 1 1 d D
H29A H 0.2473 0.6845 0.2076 0.073 Uiso 1 1 calc R
H29B H 0.3198 0.6197 0.2190 0.073 Uiso 1 1 calc R
H29C H 0.2649 0.6588 0.2585 0.073 Uiso 1 1 calc R

loop_
_atom_site_aniso_label
_atom_site_aniso_U_11
_atom_site_aniso_U_22
_atom_site_aniso_U_33
_atom_site_aniso_U_23
_atom_site_aniso_U_13
_atom_site_aniso_U_12
Fe1 0.0153(3) 0.0160(3) 0.0135(2) 0.0007(2) 0.0021(2) 0.00186(19)
Cl1 0.0240(5) 0.0183(4) 0.0249(4) 0.0037(4) 0.0037(4) 0.0044(4)
O10 0.0127(12) 0.0178(13) 0.0167(12) 0.0010(11) 0.0017(10) 0.0005(10)
C11 0.0158(19) 0.022(2) 0.0185(18) 0.0022(15) 0.0015(15) 0.0046(16)
C12 0.0186(19) 0.0166(19) 0.0181(19) 0.0035(14) 0.0005(14) 0.0015(15)
C13 0.018(2) 0.026(2) 0.0220(19) 0.0000(16) 0.0054(15) 0.0041(17)
C14 0.028(2) 0.042(3) 0.0170(19) 0.0012(18) 0.0081(16) 0.0030(19)
C15 0.031(2) 0.033(2) 0.0173(18) 0.0052(16) -0.0006(17) 0.007(2)
C16 0.022(2) 0.026(2) 0.0216(19) 0.0030(15) 0.0000(16) 0.0041(16)
N17 0.0180(16) 0.0211(17) 0.0146(14) 0.0021(12) 0.0013(12) 0.0006(13)
O18 0.0211(15) 0.0247(15) 0.0213(14) 0.0043(11) 0.0010(11) -0.0030(12)
C19 0.027(2) 0.029(2) 0.040(3) 0.011(2) 0.0078(19) -0.0021(19)
Fe2 0.0210(3) 0.0163(3) 0.0139(2) -0.0007(2) 0.0018(2) -0.0015(2)
Cl2 0.0447(6) 0.0179(5) 0.0267(5) 0.0003(4) 0.0080(5) -0.0039(4)
O20 0.0206(13) 0.0189(13) 0.0139(11) -0.0003(10) 0.0006(10) 0.0018(11)
C21 0.026(2) 0.021(2) 0.0188(18) 0.0036(15) 0.0036(15) 0.0025(17)
C22 0.0145(18) 0.0237(19) 0.0172(18) 0.0018(15) 0.0017(14) -0.0027(15)
C23 0.023(2) 0.022(2) 0.0220(18) -0.0009(16) 0.0023(15) -0.0017(16)
C24 0.021(2) 0.033(2) 0.0134(18) -0.0036(16) 0.0011(15) 0.0005(17)
C25 0.027(2) 0.028(2) 0.0170(18) 0.0020(16) 0.0027(16) -0.0013(17)
C26 0.023(2) 0.022(2) 0.0241(19) -0.0004(16) 0.0010(16) -0.0011(16)
N27 0.0177(16) 0.0175(16) 0.0206(15) -0.0001(12) 0.0041(13) -0.0020(13)
O28 0.0261(16) 0.0336(17) 0.0251(15) -0.0005(14) 0.0039(12) -0.0059(14)
C29 0.034(3) 0.044(3) 0.068(4) -0.011(3) -0.003(3) -0.010(2)

loop_
_atom_type_symbol
_atom_type_description
_atom_type_scat_dispersion_real
_atom_type_scat_dispersion_imag
_atom_type_scat_source
C C 0.0033 0.0016 'International Tables Vol C Tables 4.2.6.8 and 6.1.1.4'
H H 0.0000 0.0000 'International Tables Vol C Tables 4.2.6.8 and 6.1.1.4'
N N 0.0061 0.0033 'International Tables Vol C Tables 4.2.6.8 and 6.1.1.4'
O O 0.0106 0.0060 'International Tables Vol C Tables 4.2.6.8 and 6.1.1.4'
Cl Cl 0.1484 0.1585 'International Tables Vol C Tables 4.2.6.8 and 6.1.1.4'
Fe Fe 0.3463 0.8444 'International Tables Vol C Tables 4.2.6.8 and 6.1.1.4'

loop_
_geom_angle_atom_site_label_1
_geom_angle_atom_site_label_2
_geom_angle_atom_site_label_3
_geom_angle
_geom_angle_site_symmetry_1
_geom_angle_site_symmetry_3
O10 Fe1 O10 82.95(10) 4_655 .
O10 Fe1 N17 158.36(12) 4_655 .
O10 Fe1 N17 76.24(11) . .
O10 Fe1 O10 81.86(10) 4_655 2_665
O10 Fe1 O10 80.85(10) . 2_665
N17 Fe1 O10 100.38(11) . 2_665
O10 Fe1 O18 85.95(10) 4_655 .
O10 Fe1 O18 92.23(11) . .
N17 Fe1 O18 88.95(12) . .
O10 Fe1 O18 166.62(10) 2_665 .
O10 Fe1 Cl1 99.45(8) 4_655 .
O10 Fe1 Cl1 174.71(8) . .
N17 Fe1 Cl1 101.79(9) . .
O10 Fe1 Cl1 94.78(7) 2_665 .
O18 Fe1 Cl1 92.64(9) . .
C11 O10 Fe1 126.9(2) . 3_565
C11 O10 Fe1 111.9(2) . .
Fe1 O10 Fe1 97.57(10) 3_565 .
C11 O10 Fe1 120.1(2) . 2_665
Fe1 O10 Fe1 96.17(10) 3_565 2_665
Fe1 O10 Fe1 98.90(10) . 2_665
O10 C11 C12 110.6(3) . .
O10 C11 H11A 109.5 . .
C12 C11 H11A 109.5 . .
O10 C11 H11B 109.5 . .
C12 C11 H11B 109.5 . .
H11A C11 H11B 108.1 . .
N17 C12 C13 121.9(4) . .
N17 C12 C11 116.3(3) . .
C13 C12 C11 121.8(4) . .
C14 C13 C12 118.7(4) . .
C14 C13 H13 120.7 . .
C12 C13 H13 120.7 . .
C13 C14 C15 119.2(4) . .
C13 C14 H14 120.4 . .
C15 C14 H14 120.4 . .
C16 C15 C14 119.2(4) . .
C16 C15 H15 120.4 . .
C14 C15 H15 120.4 . .
N17 C16 C15 121.7(4) . .
N17 C16 H16 119.1 . .
C15 C16 H16 119.1 . .
C12 N17 C16 119.3(3) . .
C12 N17 Fe1 113.7(2) . .
C16 N17 Fe1 126.9(3) . .
C19 O18 Fe1 128.4(3) . .
C19 O18 H18 103(3) . .
Fe1 O18 H18 113(3) . .
O18 C19 H19A 109.5 . .
O18 C19 H19B 109.5 . .
H19A C19 H19B 109.5 . .
O18 C19 H19C 109.5 . .
H19A C19 H19C 109.5 . .
H19B C19 H19C 109.5 . .
O20 Fe2 O20 83.05(11) 12 .
O20 Fe2 N27 158.60(12) 12 .
O20 Fe2 N27 76.45(11) . .
O20 Fe2 O20 81.71(11) 12 2_565
O20 Fe2 O20 79.94(11) . 2_565
N27 Fe2 O20 100.45(11) . 2_565
O20 Fe2 O28 87.95(11) 12 .
O20 Fe2 O28 91.29(12) . .
N27 Fe2 O28 86.44(12) . .
O20 Fe2 O28 167.14(11) 2_565 .
O20 Fe2 Cl2 100.15(8) 12 .
O20 Fe2 Cl2 173.07(8) . .
N27 Fe2 Cl2 100.90(9) . .
O20 Fe2 Cl2 94.38(8) 2_565 .
O28 Fe2 Cl2 94.95(10) . .
C21 O20 Fe2 127.6(2) . 11_455
C21 O20 Fe2 112.4(2) . .
Fe2 O20 Fe2 97.59(11) 11_455 .
C21 O20 Fe2 118.5(2) . 2_565
Fe2 O20 Fe2 95.87(11) 11_455 2_565
Fe2 O20 Fe2 99.90(11) . 2_565
O20 C21 C22 110.0(3) . .
O20 C21 H21A 109.7 . .
C22 C21 H21A 109.7 . .
O20 C21 H21B 109.7 . .
C22 C21 H21B 109.7 . .
H21A C21 H21B 108.2 . .
N27 C22 C23 122.4(4) . .
N27 C22 C21 115.8(3) . .
C23 C22 C21 121.8(4) . .
C24 C23 C22 119.1(4) . .
C24 C23 H23 120.5 . .
C22 C23 H23 120.5 . .
C23 C24 C25 118.8(4) . .
C23 C24 H24 120.6 . .
C25 C24 H24 120.6 . .
C26 C25 C24 119.0(4) . .
C26 C25 H25 120.5 . .
C24 C25 H25 120.5 . .
N27 C26 C25 122.5(4) . .
N27 C26 H26 118.7 . .
C25 C26 H26 118.7 . .
C22 N27 C26 118.1(3) . .
C22 N27 Fe2 114.8(3) . .
C26 N27 Fe2 127.1(3) . .
C29 O28 Fe2 129.7(3) . .
C29 O28 H28 98(4) . .
Fe2 O28 H28 116(4) . .
O28 C29 H29A 109.5 . .
O28 C29 H29B 109.5 . .
H29A C29 H29B 109.5 . .
O28 C29 H29C 109.5 . .
H29A C29 H29C 109.5 . .
H29B C29 H29C 109.5 . .

loop_
_geom_bond_atom_site_label_1
_geom_bond_atom_site_label_2
_geom_bond_distance
_geom_bond_site_symmetry_2
Fe1 O10 2.109(2) 4_655
Fe1 O10 2.117(3) .
Fe1 N17 2.155(3) .
Fe1 O10 2.163(3) 2_665
Fe1 O18 2.191(3) .
Fe1 Cl1 2.4045(11) .
O10 C11 1.405(4) .
O10 Fe1 2.109(2) 3_565
O10 Fe1 2.163(3) 2_665
C11 C12 1.513(5) .
C11 H11A 0.9900 .
C11 H11B 0.9900 .
C12 N17 1.339(5) .
C12 C13 1.398(5) .
C13 C14 1.383(6) .
C13 H13 0.9500 .
C14 C15 1.386(6) .
C14 H14 0.9500 .
C15 C16 1.383(6) .
C15 H15 0.9500 .
C16 N17 1.347(5) .
C16 H16 0.9500 .
O18 C19 1.430(5) .
O18 H18 0.86(4) .
C19 H19A 0.9800 .
C19 H19B 0.9800 .
C19 H19C 0.9800 .
Fe2 O20 2.112(3) 12
Fe2 O20 2.121(3) .
Fe2 N27 2.160(3) .
Fe2 O20 2.178(3) 2_565
Fe2 O28 2.199(3) .
Fe2 Cl2 2.4080(11) .
O20 C21 1.414(5) .
O20 Fe2 2.112(3) 11_455
O20 Fe2 2.178(3) 2_565
C21 C22 1.527(5) .
C21 H21A 0.9900 .
C21 H21B 0.9900 .
C22 N27 1.334(5) .
C22 C23 1.391(5) .
C23 C24 1.380(6) .
C23 H23 0.9500 .
C24 C25 1.381(6) .
C24 H24 0.9500 .
C25 C26 1.381(5) .
C25 H25 0.9500 .
C26 N27 1.352(5) .
C26 H26 0.9500 .
O28 C29 1.439(6) .
O28 H28 0.84(5) .
C29 H29A 0.9800 .
C29 H29B 0.9800 .
C29 H29C 0.9800 .

loop_
_geom_hbond_atom_site_label_D
_geom_hbond_atom_site_label_H
_geom_hbond_atom_site_label_A
_geom_hbond_distance_DH
_geom_hbond_distance_HA
_geom_hbond_distance_DA
_geom_hbond_angle_DHA
_geom_hbond_site_symmetry_A
O18 H18 Cl1 0.86(4) 2.22(4) 3.056(3) 163(4) 3_565
O28 H28 Cl2 0.84(5) 2.25(5) 3.043(4) 157(5) 11_455

loop_
_geom_torsion_atom_site_label_1
_geom_torsion_atom_site_label_2
_geom_torsion_atom_site_label_3
_geom_torsion_atom_site_label_4
_geom_torsion
_geom_torsion_site_symmetry_1
_geom_torsion_site_symmetry_4
O10 Fe1 O10 C11 144.2(2) 4_655 .
N17 Fe1 O10 C11 -29.8(2) . .
O10 Fe1 O10 C11 -133.0(2) 2_665 .
O18 Fe1 O10 C11 58.6(2) . .
Cl1 Fe1 O10 C11 -98.5(8) . .
O10 Fe1 O10 Fe1 9.31(10) 4_655 3_565
N17 Fe1 O10 Fe1 -164.71(14) . 3_565
O10 Fe1 O10 Fe1 92.15(9) 2_665 3_565
O18 Fe1 O10 Fe1 -76.33(11) . 3_565
Cl1 Fe1 O10 Fe1 126.6(8) . 3_565
O10 Fe1 O10 Fe1 -88.19(10) 4_655 2_665
N17 Fe1 O10 Fe1 97.80(12) . 2_665
O10 Fe1 O10 Fe1 -5.34(13) 2_665 2_665
O18 Fe1 O10 Fe1 -173.83(10) . 2_665
Cl1 Fe1 O10 Fe1 29.1(9) . 2_665
Fe1 O10 C11 C12 153.8(2) 3_565 .
Fe1 O10 C11 C12 35.1(4) . .
Fe1 O10 C11 C12 -80.1(4) 2_665 .
O10 C11 C12 N17 -19.2(5) . .
O10 C11 C12 C13 160.4(4) . .
N17 C12 C13 C14 1.0(6) . .
C11 C12 C13 C14 -178.6(4) . .
C12 C13 C14 C15 -0.2(7) . .
C13 C14 C15 C16 -0.3(7) . .
C14 C15 C16 N17 0.2(7) . .
C13 C12 N17 C16 -1.1(6) . .
C11 C12 N17 C16 178.5(4) . .
C13 C12 N17 Fe1 174.5(3) . .
C11 C12 N17 Fe1 -5.9(4) . .
C15 C16 N17 C12 0.5(6) . .
C15 C16 N17 Fe1 -174.4(3) . .
O10 Fe1 N17 C12 2.8(5) 4_655 .
O10 Fe1 N17 C12 19.1(3) . .
O10 Fe1 N17 C12 96.9(3) 2_665 .
O18 Fe1 N17 C12 -73.4(3) . .
Cl1 Fe1 N17 C12 -165.9(3) . .
O10 Fe1 N17 C16 178.0(3) 4_655 .
O10 Fe1 N17 C16 -165.7(4) . .
O10 Fe1 N17 C16 -87.9(3) 2_665 .
O18 Fe1 N17 C16 101.7(3) . .
Cl1 Fe1 N17 C16 9.3(3) . .
O10 Fe1 O18 C19 -177.7(3) 4_655 .
O10 Fe1 O18 C19 -94.9(3) . .
N17 Fe1 O18 C19 -18.7(3) . .
O10 Fe1 O18 C19 -153.3(4) 2_665 .
Cl1 Fe1 O18 C19 83.1(3) . .
O20 Fe2 O20 C21 -146.5(3) 12 .
N27 Fe2 O20 C21 27.3(2) . .
O20 Fe2 O20 C21 130.8(2) 2_565 .
O28 Fe2 O20 C21 -58.7(2) . .
Cl2 Fe2 O20 C21 95.6(7) . .
O20 Fe2 O20 Fe2 -10.34(11) 12 11_455
N27 Fe2 O20 Fe2 163.46(14) . 11_455
O20 Fe2 O20 Fe2 -93.11(10) 2_565 11_455
O28 Fe2 O20 Fe2 77.43(12) . 11_455
Cl2 Fe2 O20 Fe2 -128.3(6) . 11_455
O20 Fe2 O20 Fe2 87.01(11) 12 2_565
N27 Fe2 O20 Fe2 -99.19(13) . 2_565
O20 Fe2 O20 Fe2 4.24(14) 2_565 2_565
O28 Fe2 O20 Fe2 174.78(12) . 2_565
Cl2 Fe2 O20 Fe2 -31.0(8) . 2_565
Fe2 O20 C21 C22 -155.6(2) 11_455 .
Fe2 O20 C21 C22 -35.8(4) . .
Fe2 O20 C21 C22 80.0(3) 2_565 .
O20 C21 C22 N27 25.0(5) . .
O20 C21 C22 C23 -156.9(4) . .
N27 C22 C23 C24 0.7(6) . .
C21 C22 C23 C24 -177.3(4) . .
C22 C23 C24 C25 0.4(6) . .
C23 C24 C25 C26 -1.1(6) . .
C24 C25 C26 N27 0.9(7) . .
C23 C22 N27 C26 -1.0(6) . .
C21 C22 N27 C26 177.2(4) . .
C23 C22 N27 Fe2 179.8(3) . .
C21 C22 N27 Fe2 -2.1(4) . .
C25 C26 N27 C22 0.1(6) . .
C25 C26 N27 Fe2 179.3(3) . .
O20 Fe2 N27 C22 3.7(5) 12 .
O20 Fe2 N27 C22 -13.4(3) . .
O20 Fe2 N27 C22 -90.2(3) 2_565 .
O28 Fe2 N27 C22 78.8(3) . .
Cl2 Fe2 N27 C22 173.2(3) . .
O20 Fe2 N27 C26 -175.5(3) 12 .
O20 Fe2 N27 C26 167.5(4) . .
O20 Fe2 N27 C26 90.6(3) 2_565 .
O28 Fe2 N27 C26 -100.4(3) . .
Cl2 Fe2 N27 C26 -6.0(4) . .
O20 Fe2 O28 C29 -94.7(4) 12 .
O20 Fe2 O28 C29 -177.7(4) . .
N27 Fe2 O28 C29 105.9(4) . .
O20 Fe2 O28 C29 -131.1(6) 2_565 .
Cl2 Fe2 O28 C29 5.3(4) . .
